data_2200576
loop_
_publ_author_name
'Bailey, Philip J.'
'Liddle, Stephen T.'
'Parsons, Simon'

_publ_section_title
;
 2,2,6,6-Tetramethyl-3,5-bis(2,6-diisopropylphenylimino)heptane at 150K
;
_journal_issue 9
_journal_name_full 'Acta Crystallographica Section E'
_journal_page_first o863
_journal_page_last o865
_journal_paper_doi 10.1107/S1600536801011783
_journal_volume 57
_journal_year 2001
_chemical_formula_iupac 'C35 H54 N2'
_chemical_formula_moiety 'C35 H54 N2'
_chemical_formula_sum 'C35 H54 N2'
_chemical_formula_weight 502.80
_chemical_name_systematic
;
2,2,6,6-Tetramethyl-3,5-di(2,6-diisopropylphenylimino)heptane
;
_space_group_IT_number 15
_symmetry_cell_setting monoclinic
_symmetry_space_group_name_Hall '-C 2yc'
_symmetry_space_group_name_H-M 'C 1 2/c 1'
_cell_angle_alpha 90.00
_cell_angle_beta 102.077(2)
_cell_angle_gamma 90.00
_cell_formula_units_Z 12
_cell_length_a 41.471(4)
_cell_length_b 9.3431(9)
_cell_length_c 24.989(3)
_cell_measurement_reflns_used 7323
_cell_measurement_temperature 150(2)
_cell_measurement_theta_max 26.3
_cell_measurement_theta_min 2.2
_cell_volume 9468.1(17)
_computing_cell_refinement 'SAINT (Bruker, 1997)'
_computing_data_collection 'SMART (Bruker, 1997)'
_computing_data_reduction SAINT
_computing_molecular_graphics 'SHELXTL (Sheldrick, 1999)'
_computing_publication_material SHELXTL
_computing_structure_refinement 'SHELXL97 (Sheldrick, 1997)'
_computing_structure_solution 'SHELXS97 (Sheldrick, 1997)'
_diffrn_ambient_temperature 150(2)
_diffrn_measured_fraction_theta_full .998
_diffrn_measured_fraction_theta_max .998
_diffrn_measurement_device_type 'Bruker SMART APEX CCD area-detector'
_diffrn_measurement_method \w
_diffrn_radiation_monochromator graphite
_diffrn_radiation_source 'fine-focus sealed tube'
_diffrn_radiation_type MoK\a
_diffrn_radiation_wavelength .71073
_diffrn_reflns_av_R_equivalents .043
_diffrn_reflns_av_sigmaI/netI .040
_diffrn_reflns_limit_h_max 49
_diffrn_reflns_limit_h_min -49
_diffrn_reflns_limit_k_max 11
_diffrn_reflns_limit_k_min -11
_diffrn_reflns_limit_l_max 29
_diffrn_reflns_limit_l_min -29
_diffrn_reflns_number 33069
_diffrn_reflns_theta_full 25.0
_diffrn_reflns_theta_max 25.0
_diffrn_reflns_theta_min 1.7
_diffrn_standards_decay_% none
_diffrn_standards_number 0
_exptl_absorpt_coefficient_mu .06
_exptl_absorpt_correction_T_max .989
_exptl_absorpt_correction_T_min .975
_exptl_absorpt_correction_type multi-scan
_exptl_absorpt_process_details '(SADABS; Sheldrick, 1997)'
_exptl_crystal_colour Colourless
_exptl_crystal_density_diffrn 1.058
_exptl_crystal_density_method 'not measured'
_exptl_crystal_description Block
_exptl_crystal_F_000 3336
_exptl_crystal_size_max .42
_exptl_crystal_size_mid .26
_exptl_crystal_size_min .19
_refine_diff_density_max .49
_refine_diff_density_min -.25
_refine_ls_extinction_method none
_refine_ls_goodness_of_fit_ref 1.02
_refine_ls_hydrogen_treatment constr
_refine_ls_matrix_type full
_refine_ls_number_parameters 501
_refine_ls_number_reflns 8317
_refine_ls_number_restraints 0
_refine_ls_restrained_S_all 1.02
_refine_ls_R_factor_all .079
_refine_ls_R_factor_gt .050
_refine_ls_shift/su_max <0.001
_refine_ls_shift/su_mean .000
_refine_ls_structure_factor_coef Fsqd
_refine_ls_weighting_details 'calc w = 1/[\s^2^(Fo^2^)+(0.0566P)^2^+4.2336P] where P = (Fo^2^+2Fc^2^)/3'
_refine_ls_weighting_scheme calc
_refine_ls_wR_factor_ref .124
_reflns_number_gt 5827
_reflns_number_total 8317
_reflns_threshold_expression I>2\s(I)
_cod_data_source_file ya6044.cif
_cod_data_source_block I
_cod_depositor_comments
;
The following automatic conversions were performed:
'_symmetry_cell_setting' value 'Monoclinic' changed to 'monoclinic'
according to '/home/saulius/struct/CIF-dictionaries/cif_core.dic'
dictionary named 'cif_core.dic' version 2.4.1 from 2010-06-29.

Automatic conversion script
Id: cif_fix_enum 1527 2010-12-29 10:47:43Z saulius 

The following automatic conversions were performed:

'_symmetry_cell_setting' value 'Monoclinic' changed to 'monoclinic'
according to /home/saulius/struct/CIF-dictionaries/cif_core.dic
dictionary named 'cif_core.dic' version 2.4.1 from 2010-06-29.

Automatic conversion script
Id: cif_fix_values 1715 2011-07-08 13:25:40Z adriana 
;
_cod_original_cell_volume 9468.0(16)
_cod_original_sg_symbol_H-M 'C 2/c'
_cod_database_code 2200576
_cod_database_fobs_code 2200576

loop_
_symmetry_equiv_pos_as_xyz
'x, y, z'
'-x, y, -z+1/2'
'x+1/2, y+1/2, z'
'-x+1/2, y+1/2, -z+1/2'
'-x, -y, -z'
'x, -y, z-1/2'
'-x+1/2, -y+1/2, -z'
'x+1/2, -y+1/2, z-1/2'

loop_
_atom_site_label
_atom_site_fract_x
_atom_site_fract_y
_atom_site_fract_z
_atom_site_U_iso_or_equiv
_atom_site_adp_type
_atom_site_calc_flag
_atom_site_refinement_flags
_atom_site_occupancy
_atom_site_disorder_assembly
_atom_site_disorder_group
_atom_site_type_symbol
N1 .20403(3) .83135(15) .09213(6) .0248(3) Uani d . 1 . . N
N2 .12744(4) .79900(17) -.03313(6) .0316(4) Uani d . 1 . . N
C1 .16297(4) .87388(19) .15363(7) .0263(4) Uani d . 1 . . C
C2 .18945(5) .8527(2) .20558(7) .0383(5) Uani d . 1 . . C
H2B .1793 .8559 .2376 .057 Uiso calc R 1 . . H
H2C .2059 .9290 .2084 .057 Uiso calc R 1 . . H
H2D .2002 .7597 .2041 .057 Uiso calc R 1 . . H
C3 .13716(5) .7545(2) .15055(8) .0374(5) Uani d . 1 . . C
H3A .1285 .7546 .1841 .056 Uiso calc R 1 . . H
H3B .1475 .6617 .1466 .056 Uiso calc R 1 . . H
H3C .1191 .7709 .1189 .056 Uiso calc R 1 . . H
C4 .14686(5) 1.0197(2) .15943(8) .0364(5) Uani d . 1 . . C
H4A .1385 1.0213 .1933 .055 Uiso calc R 1 . . H
H4B .1286 1.0351 .1281 .055 Uiso calc R 1 . . H
H4C .1632 1.0959 .1605 .055 Uiso calc R 1 . . H
C5 .17610(4) .87051(18) .10016(7) .0240(4) Uani d . 1 . . C
C6 .15109(4) .9287(2) .05112(7) .0359(5) Uani d . 1 . . C
H6A .1288 .9109 .0583 .043 Uiso calc R 1 . . H
H6B .1540 1.0339 .0507 .043 Uiso calc R 1 . . H
C7 .15099(4) .87509(19) -.00586(7) .0248(4) Uani d . 1 . . C
C8 .17728(4) .9244(2) -.03722(7) .0286(4) Uani d . 1 . . C
C9 .20138(5) .8010(2) -.03904(8) .0363(5) Uani d . 1 . . C
H9A .1892 .7171 -.0560 .055 Uiso calc R 1 . . H
H9B .2129 .7772 -.0017 .055 Uiso calc R 1 . . H
H9C .2175 .8299 -.0606 .055 Uiso calc R 1 . . H
C10 .19574(5) 1.0566(2) -.01127(8) .0396(5) Uani d . 1 . . C
H10A .1800 1.1345 -.0105 .059 Uiso calc R 1 . . H
H10B .2118 1.0862 -.0328 .059 Uiso calc R 1 . . H
H10C .2073 1.0341 .0262 .059 Uiso calc R 1 . . H
C11 .16028(5) .9624(2) -.09604(8) .0437(5) Uani d . 1 . . C
H11A .1482 .8789 -.1135 .066 Uiso calc R 1 . . H
H11B .1769 .9908 -.1166 .066 Uiso calc R 1 . . H
H11C .1449 1.0418 -.0956 .066 Uiso calc R 1 . . H
C12 .23179(4) .78032(18) .13089(7) .0241(4) Uani d . 1 . . C
C13 .25773(4) .87647(19) .15185(7) .0257(4) Uani d . 1 . . C
C14 .28565(4) .8226(2) .18620(7) .0316(4) Uani d . 1 . . C
H14A .3030 .8864 .2013 .038 Uiso calc R 1 . . H
C15 .28911(5) .6788(2) .19919(8) .0335(5) Uani d . 1 . . C
H15A .3085 .6445 .2231 .040 Uiso calc R 1 . . H
C16 .26406(4) .5859(2) .17699(7) .0319(4) Uani d . 1 . . C
H16A .2665 .4868 .1855 .038 Uiso calc R 1 . . H
C17 .23520(4) .63329(19) .14240(7) .0263(4) Uani d . 1 . . C
C18 .25620(4) 1.03292(19) .13577(7) .0293(4) Uani d . 1 . . C
H18A .2325 1.0589 .1221 .035 Uiso calc R 1 . . H
C19 .27030(5) 1.1322(2) .18343(9) .0441(5) Uani d . 1 . . C
H19A .2585 1.1173 .2131 .066 Uiso calc R 1 . . H
H19B .2677 1.2319 .1711 .066 Uiso calc R 1 . . H
H19C .2938 1.1111 .1967 .066 Uiso calc R 1 . . H
C20 .27432(5) 1.0558(2) .08906(9) .0431(5) Uani d . 1 . . C
H20A .2651 .9919 .0586 .065 Uiso calc R 1 . . H
H20B .2978 1.0347 .1020 .065 Uiso calc R 1 . . H
H20C .2717 1.1554 .0767 .065 Uiso calc R 1 . . H
C21 .20890(4) .52544(19) .11730(7) .0299(4) Uani d . 1 . . C
H21A .1885 .5798 .1006 .036 Uiso calc R 1 . . H
C22 .20019(5) .4229(2) .16012(8) .0395(5) Uani d . 1 . . C
H22A .1928 .4782 .1887 .059 Uiso calc R 1 . . H
H22B .2197 .3666 .1765 .059 Uiso calc R 1 . . H
H22C .1825 .3585 .1425 .059 Uiso calc R 1 . . H
C23 .22010(5) .4433(2) .07154(9) .0427(5) Uani d . 1 . . C
H23A .2253 .5111 .0446 .064 Uiso calc R 1 . . H
H23B .2024 .3790 .0537 .064 Uiso calc R 1 . . H
H23C .2398 .3870 .0870 .064 Uiso calc R 1 . . H
C24 .09973(5) .7528(2) -.01259(7) .0322(4) Uani d . 1 . . C
C25 .09847(5) .6100(2) .00478(7) .0329(4) Uani d . 1 . . C
C26 .07011(5) .5651(2) .02182(8) .0380(5) Uani d . 1 . . C
H26A .0689 .4700 .0347 .046 Uiso calc R 1 . . H
C27 .04381(5) .6559(2) .02033(8) .0424(5) Uani d . 1 . . C
H27A .0247 .6231 .0319 .051 Uiso calc R 1 . . H
C28 .04516(5) .7945(2) .00200(8) .0407(5) Uani d . 1 . . C
H28A .0267 .8558 .0008 .049 Uiso calc R 1 . . H
C29 .07286(5) .8467(2) -.01480(8) .0346(5) Uani d . 1 . . C
C30 .12693(5) .5091(2) .00371(8) .0359(5) Uani d . 1 . . C
H30A .1478 .5636 .0172 .043 Uiso calc R 1 . . H
C31 .12755(5) .3789(2) .04053(9) .0489(6) Uani d . 1 . . C
H31A .1279 .4104 .0780 .073 Uiso calc R 1 . . H
H31B .1473 .3219 .0400 .073 Uiso calc R 1 . . H
H31C .1079 .3205 .0273 .073 Uiso calc R 1 . . H
C32 .12696(6) .4610(2) -.05500(9) .0487(6) Uani d . 1 . . C
H32A .1270 .5453 -.0783 .073 Uiso calc R 1 . . H
H32B .1072 .4035 -.0690 .073 Uiso calc R 1 . . H
H32C .1467 .4034 -.0552 .073 Uiso calc R 1 . . H
C33 .07342(5) .9974(2) -.03751(8) .0381(5) Uani d . 1 . . C
H33A .0966 1.0329 -.0269 .046 Uiso calc R 1 . . H
C34 .05168(6) 1.1039(3) -.01514(10) .0554(6) Uani d . 1 . . C
H34A .0577 1.1042 .0249 .083 Uiso calc R 1 . . H
H34B .0285 1.0760 -.0270 .083 Uiso calc R 1 . . H
H34C .0549 1.1998 -.0290 .083 Uiso calc R 1 . . H
C35 .06415(6) .9949(3) -.10001(9) .0546(6) Uani d . 1 . . C
H35A .0784 .9268 -.1140 .082 Uiso calc R 1 . . H
H35B .0671 1.0907 -.1143 .082 Uiso calc R 1 . . H
H35C .0411 .9656 -.1118 .082 Uiso calc R 1 . . H
N3 .04350(3) .56371(15) .19867(6) .0265(3) Uani d . 1 . . N
C36 -.00924(4) .4675(2) .15912(8) .0327(4) Uani d . 1 . . C
C37 .01013(5) .3793(2) .12533(8) .0393(5) Uani d . 1 . . C
H37A .0226 .3049 .1484 .059 Uiso calc R 1 . . H
H37B .0254 .4418 .1111 .059 Uiso calc R 1 . . H
H37C -.0052 .3345 .0947 .059 Uiso calc R 1 . . H
C38 -.02884(6) .5824(3) .12150(11) .0678(8) Uani d . 1 . . C
H38A -.0415 .6406 .1425 .102 Uiso calc R 1 . . H
H38B -.0440 .5357 .0911 .102 Uiso calc R 1 . . H
H38C -.0135 .6438 .1070 .102 Uiso calc R 1 . . H
C39 -.03273(6) .3701(3) .18060(11) .0650(8) Uani d . 1 . . C
H39A -.0201 .2975 .2046 .097 Uiso calc R 1 . . H
H39B -.0474 .3229 .1498 .097 Uiso calc R 1 . . H
H39C -.0459 .4266 .2013 .097 Uiso calc R 1 . . H
C40 .01407(4) .54663(18) .20530(7) .0248(4) Uani d . 1 . . C
C41 .0000 .6200(3) .2500 .0314(6) Uani d S 1 . . C
H41A -.0177 .6837 .2306 .038 Uiso calc PR .50 . . H
H41B .0177 .6837 .2694 .038 Uiso calc PR .50 . . H
C42 .06920(4) .63572(19) .23488(7) .0261(4) Uani d . 1 . . C
C43 .09599(4) .5499(2) .26040(7) .0285(4) Uani d . 1 . . C
C44 .12235(5) .6153(2) .29493(8) .0347(5) Uani d . 1 . . C
H44A .1402 .5584 .3135 .042 Uiso calc R 1 . . H
C45 .12310(5) .7610(2) .30284(8) .0404(5) Uani d . 1 . . C
H45A .1412 .8038 .3273 .048 Uiso calc R 1 . . H
C46 .09755(5) .8452(2) .27521(8) .0373(5) Uani d . 1 . . C
H46A .0986 .9460 .2803 .045 Uiso calc R 1 . . H
C47 .07020(4) .7857(2) .24004(7) .0297(4) Uani d . 1 . . C
C48 .09675(4) .3918(2) .24642(8) .0329(4) Uani d . 1 . . C
H48A .0735 .3567 .2386 .040 Uiso calc R 1 . . H
C49 .11621(5) .2993(2) .29231(10) .0505(6) Uani d . 1 . . C
H49A .1073 .3119 .3254 .076 Uiso calc R 1 . . H
H49B .1394 .3280 .2998 .076 Uiso calc R 1 . . H
H49C .1143 .1985 .2812 .076 Uiso calc R 1 . . H
C50 .10978(6) .3750(2) .19376(10) .0526(6) Uani d . 1 . . C
H50A .0969 .4354 .1650 .079 Uiso calc R 1 . . H
H50B .1078 .2747 .1820 .079 Uiso calc R 1 . . H
H50C .1330 .4041 .2005 .079 Uiso calc R 1 . . H
C51 .04393(5) .8799(2) .20547(8) .0353(5) Uani d . 1 . . C
H51A .0224 .8290 .2017 .042 Uiso calc R 1 . . H
C52 .04028(8) 1.0244(3) .23072(12) .0858(10) Uani d . 1 . . C
H52A .0359 1.0112 .2675 .129 Uiso calc R 1 . . H
H52B .0219 1.0763 .2079 .129 Uiso calc R 1 . . H
H52C .0607 1.0793 .2332 .129 Uiso calc R 1 . . H
C53 .05044(6) .8985(3) .14854(10) .0715(8) Uani d . 1 . . C
H53A .0332 .9590 .1269 .107 Uiso calc R 1 . . H
H53B .0503 .8046 .1310 .107 Uiso calc R 1 . . H
H53C .0720 .9438 .1509 .107 Uiso calc R 1 . . H

loop_
_atom_site_aniso_label
_atom_site_aniso_U_11
_atom_site_aniso_U_22
_atom_site_aniso_U_33
_atom_site_aniso_U_12
_atom_site_aniso_U_13
_atom_site_aniso_U_23
N1 .0264(8) .0244(8) .0237(8) -.0015(6) .0054(6) .0006(6)
N2 .0335(9) .0338(9) .0293(9) -.0027(7) .0109(7) -.0030(7)
C1 .0282(9) .0281(10) .0233(10) .0020(8) .0071(7) -.0016(8)
C2 .0397(11) .0553(14) .0216(10) .0108(10) .0105(8) -.0009(9)
C3 .0436(12) .0366(11) .0385(12) -.0034(9) .0233(10) -.0030(9)
C4 .0387(11) .0339(11) .0383(12) .0050(9) .0122(9) -.0011(9)
C5 .0248(9) .0222(9) .0247(10) -.0040(7) .0043(7) .0003(7)
C6 .0252(10) .0547(13) .0287(10) .0006(9) .0075(8) .0030(9)
C7 .0255(9) .0243(9) .0244(10) .0081(8) .0048(7) .0033(7)
C8 .0287(10) .0316(10) .0264(10) .0028(8) .0081(8) .0037(8)
C9 .0362(11) .0405(12) .0368(11) .0047(9) .0178(9) .0011(9)
C10 .0398(11) .0377(12) .0446(12) -.0035(9) .0164(10) .0013(9)
C11 .0427(12) .0589(14) .0326(11) .0032(11) .0146(9) .0140(10)
C12 .0263(9) .0294(10) .0183(9) .0035(8) .0087(7) -.0002(7)
C13 .0273(9) .0280(10) .0234(9) .0026(8) .0090(7) -.0022(8)
C14 .0278(10) .0360(11) .0300(11) -.0012(8) .0038(8) -.0043(8)
C15 .0294(10) .0361(11) .0330(11) .0068(9) .0021(8) .0050(9)
C16 .0355(11) .0274(10) .0339(11) .0054(9) .0099(9) .0047(8)
C17 .0282(10) .0278(10) .0249(10) .0017(8) .0102(8) .0012(8)
C18 .0274(10) .0270(10) .0331(11) .0008(8) .0052(8) -.0021(8)
C19 .0465(12) .0320(12) .0497(13) .0030(10) .0008(10) -.0085(10)
C20 .0494(13) .0318(12) .0530(14) .0055(10) .0217(11) .0075(10)
C21 .0313(10) .0273(10) .0323(11) .0027(8) .0095(8) .0030(8)
C22 .0373(11) .0363(12) .0466(13) -.0014(9) .0122(9) .0074(9)
C23 .0464(12) .0378(12) .0474(13) -.0058(10) .0174(10) -.0104(10)
C24 .0341(11) .0396(12) .0242(10) -.0046(9) .0091(8) -.0068(8)
C25 .0340(11) .0404(12) .0235(10) -.0055(9) .0044(8) -.0038(8)
C26 .0410(12) .0437(12) .0295(11) -.0087(10) .0079(9) -.0011(9)
C27 .0380(12) .0561(15) .0364(12) -.0091(10) .0151(9) -.0032(10)
C28 .0355(11) .0511(14) .0372(12) .0023(10) .0111(9) -.0063(10)
C29 .0351(11) .0413(12) .0278(11) -.0031(9) .0075(8) -.0050(9)
C30 .0349(11) .0359(11) .0355(11) -.0044(9) .0039(9) -.0014(9)
C31 .0457(13) .0458(13) .0532(14) -.0012(11) .0057(11) .0060(11)
C32 .0531(14) .0512(14) .0426(13) .0105(11) .0116(11) -.0052(10)
C33 .0357(11) .0406(12) .0371(12) .0021(9) .0060(9) -.0025(9)
C34 .0532(14) .0480(14) .0665(16) .0054(11) .0161(12) -.0054(12)
C35 .0687(16) .0503(14) .0425(14) .0000(12) .0061(12) .0023(11)
N3 .0267(8) .0247(8) .0293(8) -.0005(6) .0088(7) -.0011(6)
C36 .0265(10) .0311(11) .0397(11) -.0005(8) .0050(8) -.0036(9)
C37 .0393(11) .0452(13) .0323(11) -.0050(10) .0052(9) -.0099(9)
C38 .0625(16) .0556(16) .0671(17) .0167(13) -.0278(13) -.0115(13)
C39 .0613(15) .0655(17) .0790(18) -.0355(13) .0396(14) -.0366(14)
C40 .0275(10) .0200(9) .0287(10) .0040(7) .0097(8) .0053(7)
C41 .0321(14) .0248(14) .0403(16) .000 .0147(12) .000
C42 .0271(9) .0283(10) .0262(10) -.0027(8) .0129(8) -.0053(8)
C43 .0260(9) .0308(10) .0320(10) -.0028(8) .0133(8) -.0018(8)
C44 .0295(10) .0415(12) .0338(11) -.0009(9) .0081(8) -.0021(9)
C45 .0381(12) .0481(13) .0347(12) -.0105(10) .0071(9) -.0129(10)
C46 .0475(12) .0272(11) .0419(12) -.0099(9) .0204(10) -.0117(9)
C47 .0340(10) .0285(10) .0310(10) -.0021(8) .0171(8) -.0032(8)
C48 .0242(10) .0290(11) .0475(12) .0009(8) .0118(9) .0003(9)
C49 .0361(12) .0381(13) .0748(16) .0017(10) .0058(11) .0065(11)
C50 .0609(15) .0349(12) .0726(17) .0046(11) .0384(13) -.0097(11)
C51 .0381(11) .0263(10) .0454(12) .0002(9) .0176(9) .0016(9)
C52 .120(3) .0432(16) .082(2) .0374(16) -.0071(18) -.0103(14)
C53 .0538(15) .115(2) .0479(15) .0253(16) .0152(12) .0267(15)

loop_
_atom_type_symbol
_atom_type_description
_atom_type_scat_dispersion_real
_atom_type_scat_dispersion_imag
_atom_type_scat_source
C C .0033 .0016 'International Tables Vol C Tables 4.2.6.8 and 6.1.1.4'
H H .0000 .0000 'International Tables Vol C Tables 4.2.6.8 and 6.1.1.4'
N N .0061 .0033 'International Tables Vol C Tables 4.2.6.8 and 6.1.1.4'

loop_
_geom_angle_atom_site_label_1
_geom_angle_atom_site_label_2
_geom_angle_atom_site_label_3
_geom_angle_site_symmetry_1
_geom_angle_site_symmetry_3
_geom_angle
_geom_angle_publ_flag
C5 N1 C12 . . 128.60(15) yes
C7 N2 C24 . . 124.08(15) yes
C2 C1 C3 . . 108.55(16) no
C2 C1 C4 . . 106.49(15) no
C3 C1 C4 . . 109.65(15) no
C2 C1 C5 . . 114.29(14) no
C3 C1 C5 . . 108.03(14) no
C4 C1 C5 . . 109.76(15) no
C1 C2 H2B . . 109.5 no
C1 C2 H2C . . 109.5 no
H2B C2 H2C . . 109.5 no
C1 C2 H2D . . 109.5 no
H2B C2 H2D . . 109.5 no
H2C C2 H2D . . 109.5 no
C1 C3 H3A . . 109.5 no
C1 C3 H3B . . 109.5 no
H3A C3 H3B . . 109.5 no
C1 C3 H3C . . 109.5 no
H3A C3 H3C . . 109.5 no
H3B C3 H3C . . 109.5 no
C1 C4 H4A . . 109.5 no
C1 C4 H4B . . 109.5 no
H4A C4 H4B . . 109.5 no
C1 C4 H4C . . 109.5 no
H4A C4 H4C . . 109.5 no
H4B C4 H4C . . 109.5 no
N1 C5 C6 . . 117.63(15) yes
N1 C5 C1 . . 129.83(15) yes
C6 C5 C1 . . 112.51(14) yes
C7 C6 C5 . . 120.35(16) yes
C7 C6 H6A . . 107.2 no
C5 C6 H6A . . 107.2 no
C7 C6 H6B . . 107.2 no
C5 C6 H6B . . 107.2 no
H6A C6 H6B . . 106.9 no
N2 C7 C6 . . 122.46(16) yes
N2 C7 C8 . . 115.91(15) yes
C6 C7 C8 . . 121.23(16) yes
C10 C8 C9 . . 110.44(15) no
C10 C8 C11 . . 108.02(16) no
C9 C8 C11 . . 108.52(15) no
C10 C8 C7 . . 111.83(15) no
C9 C8 C7 . . 109.00(15) no
C11 C8 C7 . . 108.96(14) no
C8 C9 H9A . . 109.5 no
C8 C9 H9B . . 109.5 no
H9A C9 H9B . . 109.5 no
C8 C9 H9C . . 109.5 no
H9A C9 H9C . . 109.5 no
H9B C9 H9C . . 109.5 no
C8 C10 H10A . . 109.5 no
C8 C10 H10B . . 109.5 no
H10A C10 H10B . . 109.5 no
C8 C10 H10C . . 109.5 no
H10A C10 H10C . . 109.5 no
H10B C10 H10C . . 109.5 no
C8 C11 H11A . . 109.5 no
C8 C11 H11B . . 109.5 no
H11A C11 H11B . . 109.5 no
C8 C11 H11C . . 109.5 no
H11A C11 H11C . . 109.5 no
H11B C11 H11C . . 109.5 no
C17 C12 C13 . . 120.59(16) no
C17 C12 N1 . . 119.96(15) no
C13 C12 N1 . . 118.91(15) no
C14 C13 C12 . . 118.12(16) no
C14 C13 C18 . . 119.94(16) no
C12 C13 C18 . . 121.89(16) no
C15 C14 C13 . . 122.09(17) no
C15 C14 H14A . . 119.0 no
C13 C14 H14A . . 119.0 no
C16 C15 C14 . . 119.03(17) no
C16 C15 H15A . . 120.5 no
C14 C15 H15A . . 120.5 no
C15 C16 C17 . . 121.77(17) no
C15 C16 H16A . . 119.1 no
C17 C16 H16A . . 119.1 no
C16 C17 C12 . . 118.31(16) no
C16 C17 C21 . . 119.59(16) no
C12 C17 C21 . . 122.08(16) no
C13 C18 C19 . . 113.06(15) no
C13 C18 C20 . . 109.72(15) no
C19 C18 C20 . . 109.98(16) no
C13 C18 H18A . . 108.0 no
C19 C18 H18A . . 108.0 no
C20 C18 H18A . . 108.0 no
C18 C19 H19A . . 109.5 no
C18 C19 H19B . . 109.5 no
H19A C19 H19B . . 109.5 no
C18 C19 H19C . . 109.5 no
H19A C19 H19C . . 109.5 no
H19B C19 H19C . . 109.5 no
C18 C20 H20A . . 109.5 no
C18 C20 H20B . . 109.5 no
H20A C20 H20B . . 109.5 no
C18 C20 H20C . . 109.5 no
H20A C20 H20C . . 109.5 no
H20B C20 H20C . . 109.5 no
C17 C21 C23 . . 109.73(15) no
C17 C21 C22 . . 112.30(16) no
C23 C21 C22 . . 111.16(16) no
C17 C21 H21A . . 107.8 no
C23 C21 H21A . . 107.8 no
C22 C21 H21A . . 107.8 no
C21 C22 H22A . . 109.5 no
C21 C22 H22B . . 109.5 no
H22A C22 H22B . . 109.5 no
C21 C22 H22C . . 109.5 no
H22A C22 H22C . . 109.5 no
H22B C22 H22C . . 109.5 no
C21 C23 H23A . . 109.5 no
C21 C23 H23B . . 109.5 no
H23A C23 H23B . . 109.5 no
C21 C23 H23C . . 109.5 no
H23A C23 H23C . . 109.5 no
H23B C23 H23C . . 109.5 no
C25 C24 C29 . . 121.44(17) no
C25 C24 N2 . . 118.97(17) no
C29 C24 N2 . . 119.33(17) no
C26 C25 C24 . . 117.80(18) no
C26 C25 C30 . . 121.84(18) no
C24 C25 C30 . . 120.35(17) no
C27 C26 C25 . . 121.3(2) no
C27 C26 H26A . . 119.3 no
C25 C26 H26A . . 119.3 no
C26 C27 C28 . . 120.06(19) no
C26 C27 H27A . . 120.0 no
C28 C27 H27A . . 120.0 no
C27 C28 C29 . . 121.5(2) no
C27 C28 H28A . . 119.2 no
C29 C28 H28A . . 119.2 no
C28 C29 C24 . . 117.78(19) no
C28 C29 C33 . . 121.03(18) no
C24 C29 C33 . . 121.11(17) no
C25 C30 C31 . . 113.65(17) no
C25 C30 C32 . . 110.82(16) no
C31 C30 C32 . . 109.91(17) no
C25 C30 H30A . . 107.4 no
C31 C30 H30A . . 107.4 no
C32 C30 H30A . . 107.4 no
C30 C31 H31A . . 109.5 no
C30 C31 H31B . . 109.5 no
H31A C31 H31B . . 109.5 no
C30 C31 H31C . . 109.5 no
H31A C31 H31C . . 109.5 no
H31B C31 H31C . . 109.5 no
C30 C32 H32A . . 109.5 no
C30 C32 H32B . . 109.5 no
H32A C32 H32B . . 109.5 no
C30 C32 H32C . . 109.5 no
H32A C32 H32C . . 109.5 no
H32B C32 H32C . . 109.5 no
C29 C33 C34 . . 114.25(17) no
C29 C33 C35 . . 110.30(17) no
C34 C33 C35 . . 110.06(18) no
C29 C33 H33A . . 107.3 no
C34 C33 H33A . . 107.3 no
C35 C33 H33A . . 107.3 no
C33 C34 H34A . . 109.5 no
C33 C34 H34B . . 109.5 no
H34A C34 H34B . . 109.5 no
C33 C34 H34C . . 109.5 no
H34A C34 H34C . . 109.5 no
H34B C34 H34C . . 109.5 no
C33 C35 H35A . . 109.5 no
C33 C35 H35B . . 109.5 no
H35A C35 H35B . . 109.5 no
C33 C35 H35C . . 109.5 no
H35A C35 H35C . . 109.5 no
H35B C35 H35C . . 109.5 no
C40 N3 C42 . . 126.12(15) yes
C39 C36 C37 . . 108.94(17) no
C39 C36 C40 . . 112.04(17) no
C37 C36 C40 . . 110.84(14) no
C39 C36 C38 . . 109.8(2) no
C37 C36 C38 . . 108.09(18) no
C40 C36 C38 . . 107.03(16) no
C36 C37 H37A . . 109.5 no
C36 C37 H37B . . 109.5 no
H37A C37 H37B . . 109.5 no
C36 C37 H37C . . 109.5 no
H37A C37 H37C . . 109.5 no
H37B C37 H37C . . 109.5 no
C36 C38 H38A . . 109.5 no
C36 C38 H38B . . 109.5 no
H38A C38 H38B . . 109.5 no
C36 C38 H38C . . 109.5 no
H38A C38 H38C . . 109.5 no
H38B C38 H38C . . 109.5 no
C36 C39 H39A . . 109.5 no
C36 C39 H39B . . 109.5 no
H39A C39 H39B . . 109.5 no
C36 C39 H39C . . 109.5 no
H39A C39 H39C . . 109.5 no
H39B C39 H39C . . 109.5 no
N3 C40 C41 . . 124.14(15) yes
N3 C40 C36 . . 115.65(15) yes
C41 C40 C36 . . 119.37(13) yes
C40 C41 C40 . 2 126.6(2) yes
C40 C41 H41A . . 105.7 no
C40 C41 H41A 2 . 105.7 no
C40 C41 H41B . . 105.7 no
C40 C41 H41B 2 . 105.7 no
H41A C41 H41B . . 106.1 no
C47 C42 C43 . . 121.32(17) no
C47 C42 N3 . . 122.39(16) no
C43 C42 N3 . . 115.82(16) no
C44 C43 C42 . . 118.41(17) no
C44 C43 C48 . . 121.33(17) no
C42 C43 C48 . . 120.08(16) no
C45 C44 C43 . . 121.15(19) no
C45 C44 H44A . . 119.4 no
C43 C44 H44A . . 119.4 no
C44 C45 C46 . . 119.97(19) no
C44 C45 H45A . . 120.0 no
C46 C45 H45A . . 120.0 no
C45 C46 C47 . . 121.60(18) no
C45 C46 H46A . . 119.2 no
C47 C46 H46A . . 119.2 no
C46 C47 C42 . . 117.30(17) no
C46 C47 C51 . . 121.15(17) no
C42 C47 C51 . . 121.38(17) no
C43 C48 C49 . . 114.28(17) no
C43 C48 C50 . . 108.98(16) no
C49 C48 C50 . . 111.21(17) no
C43 C48 H48A . . 107.4 no
C49 C48 H48A . . 107.4 no
C50 C48 H48A . . 107.4 no
C48 C49 H49A . . 109.5 no
C48 C49 H49B . . 109.5 no
H49A C49 H49B . . 109.5 no
C48 C49 H49C . . 109.5 no
H49A C49 H49C . . 109.5 no
H49B C49 H49C . . 109.5 no
C48 C50 H50A . . 109.5 no
C48 C50 H50B . . 109.5 no
H50A C50 H50B . . 109.5 no
C48 C50 H50C . . 109.5 no
H50A C50 H50C . . 109.5 no
H50B C50 H50C . . 109.5 no
C52 C51 C53 . . 110.1(2) no
C52 C51 C47 . . 113.73(18) no
C53 C51 C47 . . 110.67(16) no
C52 C51 H51A . . 107.3 no
C53 C51 H51A . . 107.3 no
C47 C51 H51A . . 107.3 no
C51 C52 H52A . . 109.5 no
C51 C52 H52B . . 109.5 no
H52A C52 H52B . . 109.5 no
C51 C52 H52C . . 109.5 no
H52A C52 H52C . . 109.5 no
H52B C52 H52C . . 109.5 no
C51 C53 H53A . . 109.5 no
C51 C53 H53B . . 109.5 no
H53A C53 H53B . . 109.5 no
C51 C53 H53C . . 109.5 no
H53A C53 H53C . . 109.5 no
H53B C53 H53C . . 109.5 no

loop_
_geom_bond_atom_site_label_1
_geom_bond_atom_site_label_2
_geom_bond_site_symmetry_2
_geom_bond_distance
_geom_bond_publ_flag
N1 C5 . 1.270(2) yes
N1 C12 . 1.423(2) yes
N2 C7 . 1.283(2) yes
N2 C24 . 1.420(2) yes
C1 C2 . 1.528(2) no
C1 C3 . 1.537(3) no
C1 C4 . 1.538(2) no
C1 C5 . 1.545(2) no
C2 H2B . .9800 no
C2 H2C . .9800 no
C2 H2D . .9800 no
C3 H3A . .9800 no
C3 H3B . .9800 no
C3 H3C . .9800 no
C4 H4A . .9800 no
C4 H4B . .9800 no
C4 H4C . .9800 no
C5 C6 . 1.530(2) yes
C6 C7 . 1.509(3) yes
C6 H6A . .9900 no
C6 H6B . .9900 no
C7 C8 . 1.540(2) no
C8 C10 . 1.525(3) no
C8 C9 . 1.533(3) no
C8 C11 . 1.533(3) no
C9 H9A . .9800 no
C9 H9B . .9800 no
C9 H9C . .9800 no
C10 H10A . .9800 no
C10 H10B . .9800 no
C10 H10C . .9800 no
C11 H11A . .9800 no
C11 H11B . .9800 no
C11 H11C . .9800 no
C12 C17 . 1.405(2) no
C12 C13 . 1.415(2) no
C13 C14 . 1.384(2) no
C13 C18 . 1.514(2) no
C14 C15 . 1.383(3) no
C14 H14A . .9500 no
C15 C16 . 1.378(3) no
C15 H15A . .9500 no
C16 C17 . 1.394(2) no
C16 H16A . .9500 no
C17 C21 . 1.520(2) no
C18 C19 . 1.526(3) no
C18 C20 . 1.529(3) no
C18 H18A . 1.0000 no
C19 H19A . .9800 no
C19 H19B . .9800 no
C19 H19C . .9800 no
C20 H20A . .9800 no
C20 H20B . .9800 no
C20 H20C . .9800 no
C21 C23 . 1.528(3) no
C21 C22 . 1.534(3) no
C21 H21A . 1.0000 no
C22 H22A . .9800 no
C22 H22B . .9800 no
C22 H22C . .9800 no
C23 H23A . .9800 no
C23 H23B . .9800 no
C23 H23C . .9800 no
C24 C25 . 1.408(3) no
C24 C29 . 1.410(3) no
C25 C26 . 1.396(3) no
C25 C30 . 1.515(3) no
C26 C27 . 1.376(3) no
C26 H26A . .9500 no
C27 C28 . 1.378(3) no
C27 H27A . .9500 no
C28 C29 . 1.391(3) no
C28 H28A . .9500 no
C29 C33 . 1.521(3) no
C30 C31 . 1.522(3) no
C30 C32 . 1.535(3) no
C30 H30A . 1.0000 no
C31 H31A . .9800 no
C31 H31B . .9800 no
C31 H31C . .9800 no
C32 H32A . .9800 no
C32 H32B . .9800 no
C32 H32C . .9800 no
C33 C34 . 1.525(3) no
C33 C35 . 1.528(3) no
C33 H33A . 1.0000 no
C34 H34A . .9800 no
C34 H34B . .9800 no
C34 H34C . .9800 no
C35 H35A . .9800 no
C35 H35B . .9800 no
C35 H35C . .9800 no
N3 C40 . 1.275(2) yes
N3 C42 . 1.416(2) yes
C36 C39 . 1.512(3) no
C36 C37 . 1.524(3) no
C36 C40 . 1.531(3) no
C36 C38 . 1.541(3) no
C37 H37A . .9800 no
C37 H37B . .9800 no
C37 H37C . .9800 no
C38 H38A . .9800 no
C38 H38B . .9800 no
C38 H38C . .9800 no
C39 H39A . .9800 no
C39 H39B . .9800 no
C39 H39C . .9800 no
C40 C41 . 1.527(2) yes
C41 C40 2 1.527(2) no
C41 H41A . .9900 no
C41 H41B . .9900 no
C42 C47 . 1.407(3) no
C42 C43 . 1.410(3) no
C43 C44 . 1.385(3) no
C43 C48 . 1.520(3) no
C44 C45 . 1.375(3) no
C44 H44A . .9500 no
C45 C46 . 1.383(3) no
C45 H45A . .9500 no
C46 C47 . 1.397(3) no
C46 H46A . .9500 no
C47 C51 . 1.522(3) no
C48 C49 . 1.525(3) no
C48 C50 . 1.532(3) no
C48 H48A . 1.0000 no
C49 H49A . .9800 no
C49 H49B . .9800 no
C49 H49C . .9800 no
C50 H50A . .9800 no
C50 H50B . .9800 no
C50 H50C . .9800 no
C51 C52 . 1.510(3) no
C51 C53 . 1.512(3) no
C51 H51A . 1.0000 no
C52 H52A . .9800 no
C52 H52B . .9800 no
C52 H52C . .9800 no
C53 H53A . .9800 no
C53 H53B . .9800 no
C53 H53C . .9800 no

loop_
_geom_torsion_atom_site_label_1
_geom_torsion_atom_site_label_2
_geom_torsion_atom_site_label_3
_geom_torsion_atom_site_label_4
_geom_torsion_site_symmetry_4
_geom_torsion
_geom_torsion_publ_flag
C12 N1 C5 C6 . 176.82(16) no
C12 N1 C5 C1 . -.9(3) no
C2 C1 C5 N1 . 12.3(3) no
C3 C1 C5 N1 . -108.6(2) no
C4 C1 C5 N1 . 131.85(19) no
C2 C1 C5 C6 . -165.54(16) no
C3 C1 C5 C6 . 73.54(19) no
C4 C1 C5 C6 . -46.0(2) no
N1 C5 C6 C7 . 30.8(3) no
C1 C5 C6 C7 . -151.06(16) no
C24 N2 C7 C6 . -2.3(3) no
C24 N2 C7 C8 . -175.07(16) no
C5 C6 C7 N2 . 111.8(2) no
C5 C6 C7 C8 . -75.8(2) no
N2 C7 C8 C10 . 157.48(16) no
C6 C7 C8 C10 . -15.4(2) no
N2 C7 C8 C9 . -80.13(19) no
C6 C7 C8 C9 . 106.97(19) no
N2 C7 C8 C11 . 38.1(2) no
C6 C7 C8 C11 . -134.76(18) no
C5 N1 C12 C17 . 89.5(2) no
C5 N1 C12 C13 . -98.8(2) no
C17 C12 C13 C14 . -3.4(2) no
N1 C12 C13 C14 . -175.06(15) no
C17 C12 C13 C18 . 173.90(15) no
N1 C12 C13 C18 . 2.3(2) no
C12 C13 C14 C15 . 1.7(3) no
C18 C13 C14 C15 . -175.68(17) no
C13 C14 C15 C16 . .4(3) no
C14 C15 C16 C17 . -.8(3) no
C15 C16 C17 C12 . -.9(3) no
C15 C16 C17 C21 . 177.67(16) no
C13 C12 C17 C16 . 3.0(2) no
N1 C12 C17 C16 . 174.57(15) no
C13 C12 C17 C21 . -175.48(15) no
N1 C12 C17 C21 . -3.9(2) no
C14 C13 C18 C19 . -42.0(2) no
C12 C13 C18 C19 . 140.75(17) no
C14 C13 C18 C20 . 81.2(2) no
C12 C13 C18 C20 . -96.1(2) no
C16 C17 C21 C23 . -74.5(2) no
C12 C17 C21 C23 . 103.95(19) no
C16 C17 C21 C22 . 49.6(2) no
C12 C17 C21 C22 . -131.89(17) no
C7 N2 C24 C25 . -103.0(2) no
C7 N2 C24 C29 . 82.8(2) no
C29 C24 C25 C26 . -2.3(3) no
N2 C24 C25 C26 . -176.36(16) no
C29 C24 C25 C30 . 176.51(17) no
N2 C24 C25 C30 . 2.5(3) no
C24 C25 C26 C27 . 1.8(3) no
C30 C25 C26 C27 . -177.07(18) no
C25 C26 C27 C28 . -.3(3) no
C26 C27 C28 C29 . -.6(3) no
C27 C28 C29 C24 . .1(3) no
C27 C28 C29 C33 . 177.01(18) no
C25 C24 C29 C28 . 1.4(3) no
N2 C24 C29 C28 . 175.45(16) no
C25 C24 C29 C33 . -175.49(17) no
N2 C24 C29 C33 . -1.5(3) no
C26 C25 C30 C31 . -20.9(3) no
C24 C25 C30 C31 . 160.31(17) no
C26 C25 C30 C32 . 103.5(2) no
C24 C25 C30 C32 . -75.3(2) no
C28 C29 C33 C34 . 29.1(3) no
C24 C29 C33 C34 . -154.07(18) no
C28 C29 C33 C35 . -95.5(2) no
C24 C29 C33 C35 . 81.3(2) no
C42 N3 C40 C41 . 9.2(3) no
C42 N3 C40 C36 . 178.56(16) no
C39 C36 C40 N3 . 142.66(18) no
C37 C36 C40 N3 . 20.7(2) no
C38 C36 C40 N3 . -96.9(2) no
C39 C36 C40 C41 . -47.4(2) no
C37 C36 C40 C41 . -169.35(16) no
C38 C36 C40 C41 . 73.0(2) no
N3 C40 C41 C40 2 -120.68(18) no
C36 C40 C41 C40 2 70.32(14) no
C40 N3 C42 C47 . -73.6(2) no
C40 N3 C42 C43 . 114.22(19) no
C47 C42 C43 C44 . 5.7(3) no
N3 C42 C43 C44 . 177.99(15) no
C47 C42 C43 C48 . -169.53(16) no
N3 C42 C43 C48 . 2.7(2) no
C42 C43 C44 C45 . -2.3(3) no
C48 C43 C44 C45 . 172.91(17) no
C43 C44 C45 C46 . -1.3(3) no
C44 C45 C46 C47 . 1.6(3) no
C45 C46 C47 C42 . 1.7(3) no
C45 C46 C47 C51 . -173.72(17) no
C43 C42 C47 C46 . -5.4(2) no
N3 C42 C47 C46 . -177.12(15) no
C43 C42 C47 C51 . 170.00(16) no
N3 C42 C47 C51 . -1.7(3) no
C44 C43 C48 C49 . 32.5(2) no
C42 C43 C48 C49 . -152.43(17) no
C44 C43 C48 C50 . -92.6(2) no
C42 C43 C48 C50 . 82.5(2) no
C46 C47 C51 C52 . -28.7(3) no
C42 C47 C51 C52 . 156.1(2) no
C46 C47 C51 C53 . 95.9(2) no
C42 C47 C51 C53 . -79.3(2) no
